data_4336645
loop_
_publ_author_name
'Oleg I. Siidra'
'Diana O. Zinyakhina'
'Anastasiya I. Zadoya'
'Sergey V. Krivovichev'
'Rick W. Turner'

_publ_section_title
;
 Synthesis and Modular Structural Architectures of Mineralogically
 Inspired Novel Complex Pb Oxyhalides
;
_journal_name_full 'Inorganic Chemistry'
_journal_page_first 12799
_journal_page_last 12805
_journal_paper_doi 10.1021/ic402066h
_journal_volume 52
_journal_year 2013
_chemical_formula_sum 'Cl0.5 O3 Pb2.75 Si0.25'
_chemical_formula_weight 642.52
_chemical_name_systematic
;
 ?
;
_space_group_IT_number 87
_symmetry_cell_setting tetragonal
_symmetry_space_group_name_Hall '-I 4'
_symmetry_space_group_name_H-M 'I 4/m'
_atom_sites_solution_hydrogens geom
_atom_sites_solution_primary direct
_atom_sites_solution_secondary difmap
_audit_creation_method SHELXL-97
_cell_angle_alpha 90.00
_cell_angle_beta 90.00
_cell_angle_gamma 90.00
_cell_formula_units_Z 4
_cell_length_a 3.8890(7)
_cell_length_b 3.8890(7)
_cell_length_c 32.560(6)
_cell_measurement_temperature 296(2)
_cell_volume 492.45(15)
_computing_structure_refinement 'SHELXL-97 (Sheldrick, 1997)'
_diffrn_ambient_temperature 296(2)
_diffrn_measured_fraction_theta_full 0.997
_diffrn_measured_fraction_theta_max 0.997
_diffrn_radiation_monochromator graphite
_diffrn_radiation_source 'fine-focus sealed tube'
_diffrn_radiation_type MoK\a
_diffrn_radiation_wavelength 0.71073
_diffrn_reflns_av_R_equivalents 0.0431
_diffrn_reflns_av_sigmaI/netI 0.0294
_diffrn_reflns_limit_h_max 5
_diffrn_reflns_limit_h_min -5
_diffrn_reflns_limit_k_max 5
_diffrn_reflns_limit_k_min -5
_diffrn_reflns_limit_l_max 37
_diffrn_reflns_limit_l_min -42
_diffrn_reflns_number 2085
_diffrn_reflns_theta_full 27.90
_diffrn_reflns_theta_max 27.90
_diffrn_reflns_theta_min 2.50
_exptl_absorpt_coefficient_mu 94.011
_exptl_crystal_density_diffrn 8.666
_exptl_crystal_F_000 1046
_refine_diff_density_max 5.504
_refine_diff_density_min -3.182
_refine_diff_density_rms 0.755
_refine_ls_extinction_coef 0.0030(5)
_refine_ls_extinction_expression Fc^*^=kFc[1+0.001xFc^2^\l^3^/sin(2\q)]^-1/4^
_refine_ls_extinction_method SHELXL
_refine_ls_goodness_of_fit_ref 1.177
_refine_ls_hydrogen_treatment mixed
_refine_ls_matrix_type full
_refine_ls_number_parameters 30
_refine_ls_number_reflns 315
_refine_ls_number_restraints 0
_refine_ls_restrained_S_all 1.177
_refine_ls_R_factor_all 0.0541
_refine_ls_R_factor_gt 0.0518
_refine_ls_shift/su_max 0.000
_refine_ls_shift/su_mean 0.000
_refine_ls_structure_factor_coef Fsqd
_refine_ls_weighting_details 'calc w=1/[\s^2^(Fo^2^)+(0.0778P)^2^+47.1450P] where P=(Fo^2^+2Fc^2^)/3'
_refine_ls_weighting_scheme calc
_refine_ls_wR_factor_gt 0.1391
_refine_ls_wR_factor_ref 0.1418
_reflns_number_gt 296
_reflns_number_total 315
_reflns_threshold_expression >2sigma(I)
_cod_data_source_file ic402066h_si_001_3.cif
_cod_data_source_block Pb5.5Si0.5O6Cl_(compound_3)
_cod_original_formula_sum 'Cl0.50 O3 Pb2.75 Si0.25'
_cod_database_code 4336645

loop_
_symmetry_equiv_pos_as_xyz
'x, y, z'
'-x, -y, z'
'-y, x, z'
'y, -x, z'
'x+1/2, y+1/2, z+1/2'
'-x+1/2, -y+1/2, z+1/2'
'-y+1/2, x+1/2, z+1/2'
'y+1/2, -x+1/2, z+1/2'
'-x, -y, -z'
'x, y, -z'
'y, -x, -z'
'-y, x, -z'
'-x+1/2, -y+1/2, -z+1/2'
'x+1/2, y+1/2, -z+1/2'
'y+1/2, -x+1/2, -z+1/2'
'-y+1/2, x+1/2, -z+1/2'

loop_
_atom_site_label
_atom_site_type_symbol
_atom_site_fract_x
_atom_site_fract_y
_atom_site_fract_z
_atom_site_U_iso_or_equiv
_atom_site_adp_type
_atom_site_occupancy
_atom_site_symmetry_multiplicity
_atom_site_calc_flag
_atom_site_refinement_flags
Pb1 Pb 0.0000 0.0000 0.28908(4) 0.0363(6) Uani 0.94 4 d SP
Si1 Si 0.0000 0.0000 0.28908(4) 0.0363(6) Uani 0.06 4 d SP
Pb2 Pb -0.5000 -0.5000 0.36318(5) 0.0381(6) Uani 0.81 4 d SP
Si2 Si -0.5000 -0.5000 0.36318(5) 0.0381(6) Uani 0.19 4 d SP
Pb3 Pb 0.0000 0.0000 0.44057(3) 0.0212(6) Uani 1 4 d S
Cl1 Cl -0.5000 -0.5000 0.4907(5) 0.028(5) Uani 0.50 4 d SP
O1 O -0.5000 0.0000 0.2500 0.082(13) Uani 1 4 d S
O2 O -0.5000 -1.0000 0.3989(9) 0.080(9) Uani 1 2 d S

loop_
_atom_site_aniso_label
_atom_site_aniso_U_11
_atom_site_aniso_U_22
_atom_site_aniso_U_33
_atom_site_aniso_U_23
_atom_site_aniso_U_13
_atom_site_aniso_U_12
Pb1 0.0418(7) 0.0418(7) 0.0254(10) 0.000 0.000 0.000
Si1 0.0418(7) 0.0418(7) 0.0254(10) 0.000 0.000 0.000
Pb2 0.0438(8) 0.0438(8) 0.0267(11) 0.000 0.000 0.000
Si2 0.0438(8) 0.0438(8) 0.0267(11) 0.000 0.000 0.000
Pb3 0.0238(6) 0.0238(6) 0.0161(8) 0.000 0.000 0.000
Cl1 0.027(4) 0.027(4) 0.031(15) 0.000 0.000 0.000
O1 0.084(19) 0.084(19) 0.08(3) 0.000 0.000 0.000
O2 0.060(18) 0.11(3) 0.073(19) 0.000 0.000 0.002(17)

loop_
_atom_type_symbol
_atom_type_description
_atom_type_scat_dispersion_real
_atom_type_scat_dispersion_imag
_atom_type_scat_source
O O 0.0106 0.0060 'International Tables Vol C Tables 4.2.6.8 and 6.1.1.4'
Si Si 0.0817 0.0704 'International Tables Vol C Tables 4.2.6.8 and 6.1.1.4'
Cl Cl 0.1484 0.1585 'International Tables Vol C Tables 4.2.6.8 and 6.1.1.4'
Pb Pb -3.3944 10.1111 'International Tables Vol C Tables 4.2.6.8 and 6.1.1.4'

loop_
_geom_angle_atom_site_label_1
_geom_angle_atom_site_label_2
_geom_angle_atom_site_label_3
_geom_angle
_geom_angle_site_symmetry_1
_geom_angle_site_symmetry_3
O1 Pb1 O1 72.55(3) 13_445 .
O1 Pb1 O1 113.59(6) 13_445 13_455
O1 Pb1 O1 72.55(3) . 13_455
O1 Pb1 O1 72.55(3) 13_445 1_655
O1 Pb1 O1 113.59(6) . 1_655
O1 Pb1 O1 72.55(3) 13_455 1_655
O1 Pb1 Si2 143.697(13) 13_445 1_665
O1 Pb1 Si2 143.697(13) . 1_665
O1 Pb1 Si2 85.20(2) 13_455 1_665
O1 Pb1 Si2 85.20(2) 1_655 1_665
O1 Pb1 Pb2 143.697(13) 13_445 1_665
O1 Pb1 Pb2 143.697(13) . 1_665
O1 Pb1 Pb2 85.20(2) 13_455 1_665
O1 Pb1 Pb2 85.20(2) 1_655 1_665
Si2 Pb1 Pb2 0.00(4) 1_665 1_665
O1 Pb1 Si2 143.697(13) 13_445 1_565
O1 Pb1 Si2 85.20(2) . 1_565
O1 Pb1 Si2 85.20(2) 13_455 1_565
O1 Pb1 Si2 143.697(13) 1_655 1_565
Si2 Pb1 Si2 64.22(3) 1_665 1_565
Pb2 Pb1 Si2 64.22(3) 1_665 1_565
O1 Pb1 Si2 85.20(2) 13_445 1_655
O1 Pb1 Si2 143.697(13) . 1_655
O1 Pb1 Si2 143.697(13) 13_455 1_655
O1 Pb1 Si2 85.20(2) 1_655 1_655
Si2 Pb1 Si2 64.22(3) 1_665 1_655
Pb2 Pb1 Si2 64.22(3) 1_665 1_655
Si2 Pb1 Si2 97.48(5) 1_565 1_655
O1 Pb1 Pb2 143.697(13) 13_445 1_565
O1 Pb1 Pb2 85.20(2) . 1_565
O1 Pb1 Pb2 85.20(2) 13_455 1_565
O1 Pb1 Pb2 143.697(13) 1_655 1_565
Si2 Pb1 Pb2 64.22(3) 1_665 1_565
Pb2 Pb1 Pb2 64.22(3) 1_665 1_565
Si2 Pb1 Pb2 0.00(4) 1_565 1_565
Si2 Pb1 Pb2 97.48(5) 1_655 1_565
O1 Pb1 Pb2 85.20(2) 13_445 1_655
O1 Pb1 Pb2 143.697(13) . 1_655
O1 Pb1 Pb2 143.697(13) 13_455 1_655
O1 Pb1 Pb2 85.20(2) 1_655 1_655
Si2 Pb1 Pb2 64.22(3) 1_665 1_655
Pb2 Pb1 Pb2 64.22(3) 1_665 1_655
Si2 Pb1 Pb2 97.48(5) 1_565 1_655
Si2 Pb1 Pb2 0.00(4) 1_655 1_655
Pb2 Pb1 Pb2 97.48(5) 1_565 1_655
O1 Pb1 Pb2 85.20(2) 13_445 .
O1 Pb1 Pb2 85.20(2) . .
O1 Pb1 Pb2 143.697(13) 13_455 .
O1 Pb1 Pb2 143.697(13) 1_655 .
Si2 Pb1 Pb2 97.48(5) 1_665 .
Pb2 Pb1 Pb2 97.48(5) 1_665 .
Si2 Pb1 Pb2 64.22(3) 1_565 .
Si2 Pb1 Pb2 64.22(3) 1_655 .
Pb2 Pb1 Pb2 64.22(3) 1_565 .
Pb2 Pb1 Pb2 64.22(3) 1_655 .
O2 Pb2 O2 74.7(6) 3_455 1_565
O2 Pb2 O2 118.2(13) 3_455 3_355
O2 Pb2 O2 74.7(6) 1_565 3_355
O2 Pb2 O2 74.7(6) 3_455 .
O2 Pb2 O2 118.2(13) 1_565 .
O2 Pb2 O2 74.7(6) 3_355 .
O2 Pb2 Si1 142.6(3) 3_455 1_445
O2 Pb2 Si1 142.6(3) 1_565 1_445
O2 Pb2 Si1 83.3(6) 3_355 1_445
O2 Pb2 Si1 83.3(6) . 1_445
O2 Pb2 Pb1 142.6(3) 3_455 1_445
O2 Pb2 Pb1 142.6(3) 1_565 1_445
O2 Pb2 Pb1 83.3(6) 3_355 1_445
O2 Pb2 Pb1 83.3(6) . 1_445
Si1 Pb2 Pb1 0.00(3) 1_445 1_445
O2 Pb2 Si1 142.6(3) 3_455 1_455
O2 Pb2 Si1 83.3(6) 1_565 1_455
O2 Pb2 Si1 83.3(6) 3_355 1_455
O2 Pb2 Si1 142.6(3) . 1_455
Si1 Pb2 Si1 64.22(3) 1_445 1_455
Pb1 Pb2 Si1 64.22(3) 1_445 1_455
O2 Pb2 Pb1 83.3(6) 3_455 1_545
O2 Pb2 Pb1 142.6(3) 1_565 1_545
O2 Pb2 Pb1 142.6(3) 3_355 1_545
O2 Pb2 Pb1 83.3(6) . 1_545
Si1 Pb2 Pb1 64.22(3) 1_445 1_545
Pb1 Pb2 Pb1 64.22(3) 1_445 1_545
Si1 Pb2 Pb1 97.48(5) 1_455 1_545
O2 Pb2 Pb1 142.6(3) 3_455 1_455
O2 Pb2 Pb1 83.3(6) 1_565 1_455
O2 Pb2 Pb1 83.3(6) 3_355 1_455
O2 Pb2 Pb1 142.6(3) . 1_455
Si1 Pb2 Pb1 64.22(3) 1_445 1_455
Pb1 Pb2 Pb1 64.22(3) 1_445 1_455
Si1 Pb2 Pb1 0.00(3) 1_455 1_455
Pb1 Pb2 Pb1 97.48(5) 1_545 1_455
O2 Pb2 Si1 83.3(6) 3_455 1_545
O2 Pb2 Si1 142.6(3) 1_565 1_545
O2 Pb2 Si1 142.6(3) 3_355 1_545
O2 Pb2 Si1 83.3(6) . 1_545
Si1 Pb2 Si1 64.22(3) 1_445 1_545
Pb1 Pb2 Si1 64.22(3) 1_445 1_545
Si1 Pb2 Si1 97.48(5) 1_455 1_545
Pb1 Pb2 Si1 0.00(3) 1_545 1_545
Pb1 Pb2 Si1 97.48(5) 1_455 1_545
O2 Pb2 Pb1 83.3(6) 3_455 .
O2 Pb2 Pb1 83.3(6) 1_565 .
O2 Pb2 Pb1 142.6(3) 3_355 .
O2 Pb2 Pb1 142.6(3) . .
Si1 Pb2 Pb1 97.48(5) 1_445 .
Pb1 Pb2 Pb1 97.48(5) 1_445 .
Si1 Pb2 Pb1 64.22(3) 1_455 .
Pb1 Pb2 Pb1 64.22(3) 1_545 .
Pb1 Pb2 Pb1 64.22(3) 1_455 .
Si1 Pb2 Pb1 64.22(3) 1_545 .
O2 Pb3 O2 70.9(6) 3_455 1_565
O2 Pb3 O2 110.2(12) 3_455 3_465
O2 Pb3 O2 70.9(6) 1_565 3_465
O2 Pb3 O2 70.9(6) 3_455 1_665
O2 Pb3 O2 110.2(12) 1_565 1_665
O2 Pb3 O2 70.9(6) 3_465 1_665
O2 Pb3 Cl1 142.25(11) 3_455 1_665
O2 Pb3 Cl1 142.25(11) 1_565 1_665
O2 Pb3 Cl1 78.1(5) 3_465 1_665
O2 Pb3 Cl1 78.1(5) 1_665 1_665
O2 Pb3 Cl1 78.1(5) 3_455 .
O2 Pb3 Cl1 78.1(5) 1_565 .
O2 Pb3 Cl1 142.25(11) 3_465 .
O2 Pb3 Cl1 142.25(11) 1_665 .
Cl1 Pb3 Cl1 118.6(5) 1_665 .
O2 Pb3 Cl1 142.25(11) 3_455 1_565
O2 Pb3 Cl1 78.1(5) 1_565 1_565
O2 Pb3 Cl1 78.1(5) 3_465 1_565
O2 Pb3 Cl1 142.25(11) 1_665 1_565
Cl1 Pb3 Cl1 74.9(2) 1_665 1_565
Cl1 Pb3 Cl1 74.9(2) . 1_565
O2 Pb3 Cl1 78.1(5) 3_455 1_655
O2 Pb3 Cl1 142.25(11) 1_565 1_655
O2 Pb3 Cl1 142.25(11) 3_465 1_655
O2 Pb3 Cl1 78.1(5) 1_665 1_655
Cl1 Pb3 Cl1 74.9(2) 1_665 1_655
Cl1 Pb3 Cl1 74.9(2) . 1_655
Cl1 Pb3 Cl1 118.6(5) 1_565 1_655
O2 Pb3 Cl1 144.2(2) 3_455 9_556
O2 Pb3 Cl1 144.2(2) 1_565 9_556
O2 Pb3 Cl1 84.9(5) 3_465 9_556
O2 Pb3 Cl1 84.9(5) 1_665 9_556
Cl1 Pb3 Cl1 8.5(4) 1_665 9_556
Cl1 Pb3 Cl1 110.17(6) . 9_556
Cl1 Pb3 Cl1 71.21(6) 1_565 9_556
Cl1 Pb3 Cl1 71.21(6) 1_655 9_556
O2 Pb3 Cl1 144.2(2) 3_455 9_456
O2 Pb3 Cl1 84.9(5) 1_565 9_456
O2 Pb3 Cl1 84.9(5) 3_465 9_456
O2 Pb3 Cl1 144.2(2) 1_665 9_456
Cl1 Pb3 Cl1 71.21(6) 1_665 9_456
Cl1 Pb3 Cl1 71.21(6) . 9_456
Cl1 Pb3 Cl1 8.5(4) 1_565 9_456
Cl1 Pb3 Cl1 110.17(6) 1_655 9_456
Cl1 Pb3 Cl1 66.5(2) 9_556 9_456
O2 Pb3 Cl1 84.9(5) 3_455 9_546
O2 Pb3 Cl1 144.2(2) 1_565 9_546
O2 Pb3 Cl1 144.2(2) 3_465 9_546
O2 Pb3 Cl1 84.9(5) 1_665 9_546
Cl1 Pb3 Cl1 71.21(6) 1_665 9_546
Cl1 Pb3 Cl1 71.21(6) . 9_546
Cl1 Pb3 Cl1 110.17(6) 1_565 9_546
Cl1 Pb3 Cl1 8.5(4) 1_655 9_546
Cl1 Pb3 Cl1 66.5(2) 9_556 9_546
Cl1 Pb3 Cl1 101.7(4) 9_456 9_546
O2 Pb3 Cl1 84.9(5) 3_455 9_446
O2 Pb3 Cl1 84.9(5) 1_565 9_446
O2 Pb3 Cl1 144.2(2) 3_465 9_446
O2 Pb3 Cl1 144.2(2) 1_665 9_446
Cl1 Pb3 Cl1 110.17(6) 1_665 9_446
Cl1 Pb3 Cl1 8.5(4) . 9_446
Cl1 Pb3 Cl1 71.21(6) 1_565 9_446
Cl1 Pb3 Cl1 71.21(6) 1_655 9_446
Cl1 Pb3 Cl1 101.7(4) 9_556 9_446
Cl1 Pb3 Cl1 66.5(2) 9_456 9_446
Cl1 Pb3 Cl1 66.5(2) 9_546 9_446
Cl1 Cl1 Pb3 120.7(2) 9_446 1_445
Cl1 Cl1 Pb3 120.7(2) 9_446 .
Pb3 Cl1 Pb3 118.6(5) 1_445 .
Cl1 Cl1 Pb3 120.7(2) 9_446 1_455
Pb3 Cl1 Pb3 74.9(2) 1_445 1_455
Pb3 Cl1 Pb3 74.9(2) . 1_455
Cl1 Cl1 Pb3 120.7(2) 9_446 1_545
Pb3 Cl1 Pb3 74.9(2) 1_445 1_545
Pb3 Cl1 Pb3 74.9(2) . 1_545
Pb3 Cl1 Pb3 118.6(5) 1_455 1_545
Cl1 Cl1 Pb3 50.85(19) 9_446 9_556
Pb3 Cl1 Pb3 171.5(4) 1_445 9_556
Pb3 Cl1 Pb3 69.83(6) . 9_556
Pb3 Cl1 Pb3 108.79(6) 1_455 9_556
Pb3 Cl1 Pb3 108.79(6) 1_545 9_556
Cl1 Cl1 Pb3 50.85(19) 9_446 9_456
Pb3 Cl1 Pb3 108.79(6) 1_445 9_456
Pb3 Cl1 Pb3 108.79(6) . 9_456
Pb3 Cl1 Pb3 69.83(6) 1_455 9_456
Pb3 Cl1 Pb3 171.5(4) 1_545 9_456
Pb3 Cl1 Pb3 66.5(2) 9_556 9_456
Cl1 Cl1 Pb3 50.85(19) 9_446 9_546
Pb3 Cl1 Pb3 108.79(6) 1_445 9_546
Pb3 Cl1 Pb3 108.79(6) . 9_546
Pb3 Cl1 Pb3 171.5(4) 1_455 9_546
Pb3 Cl1 Pb3 69.83(6) 1_545 9_546
Pb3 Cl1 Pb3 66.5(2) 9_556 9_546
Pb3 Cl1 Pb3 101.7(4) 9_456 9_546
Cl1 Cl1 Pb3 50.9(2) 9_446 9_446
Pb3 Cl1 Pb3 69.83(6) 1_445 9_446
Pb3 Cl1 Pb3 171.5(4) . 9_446
Pb3 Cl1 Pb3 108.79(6) 1_455 9_446
Pb3 Cl1 Pb3 108.79(6) 1_545 9_446
Pb3 Cl1 Pb3 101.7(4) 9_556 9_446
Pb3 Cl1 Pb3 66.5(2) 9_456 9_446
Pb3 Cl1 Pb3 66.5(2) 9_546 9_446
Cl1 Cl1 Cl1 90.000(5) 9_446 1_565
Pb3 Cl1 Cl1 127.45(11) 1_445 1_565
Pb3 Cl1 Cl1 52.55(11) . 1_565
Pb3 Cl1 Cl1 52.55(11) 1_455 1_565
Pb3 Cl1 Cl1 127.45(11) 1_545 1_565
Pb3 Cl1 Cl1 56.74(10) 9_556 1_565
Pb3 Cl1 Cl1 56.74(10) 9_456 1_565
Pb3 Cl1 Cl1 123.26(10) 9_546 1_565
Pb3 Cl1 Cl1 123.26(10) 9_446 1_565
Cl1 Cl1 Cl1 90.0 9_446 1_545
Pb3 Cl1 Cl1 52.55(11) 1_445 1_545
Pb3 Cl1 Cl1 127.45(11) . 1_545
Pb3 Cl1 Cl1 127.45(11) 1_455 1_545
Pb3 Cl1 Cl1 52.55(11) 1_545 1_545
Pb3 Cl1 Cl1 123.26(10) 9_556 1_545
Pb3 Cl1 Cl1 123.26(10) 9_456 1_545
Pb3 Cl1 Cl1 56.74(10) 9_546 1_545
Pb3 Cl1 Cl1 56.74(10) 9_446 1_545
Cl1 Cl1 Cl1 180.0 1_565 1_545
Cl1 Cl1 Cl1 90.0 9_446 1_455
Pb3 Cl1 Cl1 52.55(11) 1_445 1_455
Pb3 Cl1 Cl1 127.45(11) . 1_455
Pb3 Cl1 Cl1 52.55(11) 1_455 1_455
Pb3 Cl1 Cl1 127.45(11) 1_545 1_455
Pb3 Cl1 Cl1 123.26(10) 9_556 1_455
Pb3 Cl1 Cl1 56.74(10) 9_456 1_455
Pb3 Cl1 Cl1 123.26(10) 9_546 1_455
Pb3 Cl1 Cl1 56.74(10) 9_446 1_455
Cl1 Cl1 Cl1 90.0 1_565 1_455
Cl1 Cl1 Cl1 90.000(1) 1_545 1_455
Pb1 O1 Si1 107.45(3) . 13_445
Pb1 O1 Pb1 107.45(3) . 13_445
Si1 O1 Pb1 0.00(6) 13_445 13_445
Pb1 O1 Si1 107.45(3) . 13_455
Si1 O1 Si1 113.59(6) 13_445 13_455
Pb1 O1 Si1 113.59(6) 13_445 13_455
Pb1 O1 Pb1 107.45(3) . 13_455
Si1 O1 Pb1 113.59(6) 13_445 13_455
Pb1 O1 Pb1 113.59(6) 13_445 13_455
Si1 O1 Pb1 0.00(6) 13_455 13_455
Pb1 O1 Si1 113.59(6) . 1_455
Si1 O1 Si1 107.45(3) 13_445 1_455
Pb1 O1 Si1 107.45(3) 13_445 1_455
Si1 O1 Si1 107.45(3) 13_455 1_455
Pb1 O1 Si1 107.45(3) 13_455 1_455
Pb1 O1 Pb1 113.59(6) . 1_455
Si1 O1 Pb1 107.45(3) 13_445 1_455
Pb1 O1 Pb1 107.45(3) 13_445 1_455
Si1 O1 Pb1 107.45(3) 13_455 1_455
Pb1 O1 Pb1 107.45(3) 13_455 1_455
Si1 O1 Pb1 0.00(6) 1_455 1_455
Si2 O2 Pb2 0.00(7) 1_545 1_545
Si2 O2 Pb2 118.2(13) 1_545 .
Pb2 O2 Pb2 118.2(13) 1_545 .
Si2 O2 Pb3 107.08(8) 1_545 1_545
Pb2 O2 Pb3 107.08(8) 1_545 1_545
Pb2 O2 Pb3 107.08(8) . 1_545
Si2 O2 Pb3 107.08(8) 1_545 1_445
Pb2 O2 Pb3 107.08(8) 1_545 1_445
Pb2 O2 Pb3 107.08(8) . 1_445
Pb3 O2 Pb3 110.2(12) 1_545 1_445

loop_
_geom_bond_atom_site_label_1
_geom_bond_atom_site_label_2
_geom_bond_distance
_geom_bond_site_symmetry_2
Pb1 O1 2.3239(8) 13_445
Pb1 O1 2.3239(8) .
Pb1 O1 2.3239(8) 13_455
Pb1 O1 2.3239(8) 1_655
Pb1 Si2 3.6582(15) 1_665
Pb1 Pb2 3.6582(15) 1_665
Pb1 Si2 3.6582(15) 1_565
Pb1 Si2 3.6582(15) 1_655
Pb1 Pb2 3.6582(15) 1_565
Pb1 Pb2 3.6582(15) 1_655
Pb1 Pb2 3.6582(15) .
Pb2 O2 2.266(16) 3_455
Pb2 O2 2.266(16) 1_565
Pb2 O2 2.266(16) 3_355
Pb2 O2 2.266(16) .
Pb2 Si1 3.6582(15) 1_445
Pb2 Pb1 3.6582(15) 1_445
Pb2 Si1 3.6582(15) 1_455
Pb2 Pb1 3.6582(15) 1_545
Pb2 Pb1 3.6582(15) 1_455
Pb2 Si1 3.6582(15) 1_545
Pb3 O2 2.370(18) 3_455
Pb3 O2 2.370(18) 1_565
Pb3 O2 2.370(18) 3_465
Pb3 O2 2.370(18) 1_665
Pb3 Cl1 3.198(8) 1_665
Pb3 Cl1 3.198(8) .
Pb3 Cl1 3.198(8) 1_565
Pb3 Cl1 3.198(8) 1_655
Pb3 Cl1 3.546(10) 9_556
Pb3 Cl1 3.546(10) 9_456
Pb3 Cl1 3.546(10) 9_546
Pb3 Cl1 3.546(10) 9_446
Cl1 Cl1 0.61(3) 9_446
Cl1 Pb3 3.198(8) 1_445
Cl1 Pb3 3.198(8) 1_455
Cl1 Pb3 3.198(8) 1_545
Cl1 Pb3 3.546(10) 9_556
Cl1 Pb3 3.546(10) 9_456
Cl1 Pb3 3.546(10) 9_546
Cl1 Pb3 3.546(10) 9_446
Cl1 Cl1 3.8890(7) 1_565
Cl1 Cl1 3.8890(7) 1_545
Cl1 Cl1 3.8890(7) 1_455
O1 Si1 2.3239(8) 13_445
O1 Pb1 2.3239(8) 13_445
O1 Si1 2.3239(8) 13_455
O1 Pb1 2.3239(8) 13_455
O1 Si1 2.3239(8) 1_455
O1 Pb1 2.3239(8) 1_455
O2 Si2 2.266(16) 1_545
O2 Pb2 2.266(16) 1_545
O2 Pb3 2.370(18) 1_545
O2 Pb3 2.370(18) 1_445
